data_4336761
loop_
_publ_author_name
'Igor V. Kazakov'
'Michael Bodensteiner'
'Anna S. Lisovenko'
'Andrew V. Suvorov'
'Manfred Scheer'
'G\'abor Bal\'azs'
'Alexey Y. Timoshkin'

_publ_section_title
;
 Structures and Stability of Molecular InBr3Pyx (x= 1-3) Complexes:
 Unexpected Solid State Stabilization of Dimeric In2Br6Py4As Compared to
 Valence-Isoelectronic Group 15 and 17 Halogen Bridging Dimers
;
_journal_name_full 'Inorganic Chemistry'
_journal_page_first 13207
_journal_page_last 13215
_journal_paper_doi 10.1021/ic402162d
_journal_volume 52
_journal_year 2013
_chemical_compound_source 'see text'
_chemical_formula_moiety 'C5 H5 Br3 In N'
_chemical_formula_sum 'C5 H5 Br3 In N'
_chemical_formula_weight 433.62
_chemical_name_systematic ?
_space_group_IT_number 61
_symmetry_cell_setting orthorhombic
_symmetry_Int_Tables_number 61
_symmetry_space_group_name_Hall '-P 2ac 2ab'
_symmetry_space_group_name_H-M 'P b c a'
_atom_sites_solution_hydrogens geom
_atom_sites_solution_primary direct
_atom_sites_solution_secondary difmap
_cell_angle_alpha 90
_cell_angle_beta 90
_cell_angle_gamma 90
_cell_formula_units_Z 8
_cell_length_a 13.2768(4)
_cell_length_b 11.2949(4)
_cell_length_c 13.6333(6)
_cell_measurement_reflns_used 4848
_cell_measurement_temperature 123(1)
_cell_measurement_theta_max 66.4602
_cell_measurement_theta_min 3.2391
_cell_volume 2044.45(13)
_computing_cell_refinement
;
CrysAlisPro, Agilent Technologies,
Version 1.171.35.19 (release 27-10-2011 CrysAlis171 .NET)
(compiled Oct 27 2011,15:02:11)
;
_computing_data_collection
;
CrysAlisPro, Agilent Technologies,
Version 1.171.35.19 (release 27-10-2011 CrysAlis171 .NET)
(compiled Oct 27 2011,15:02:11)
;
_computing_data_reduction
;
CrysAlisPro, Agilent Technologies,
Version 1.171.35.19 (release 27-10-2011 CrysAlis171 .NET)
(compiled Oct 27 2011,15:02:11)
;
_computing_molecular_graphics 'SXGRAPH (Farrugia, 1999)'
_computing_publication_material 'PLATON (Spek, 2003)'
_computing_structure_refinement 'SHELXL-97 (Sheldrick, 1997)'
_computing_structure_solution 'SIR-97 (Altomare, 1999)'
_diffrn_ambient_temperature 123(1)
_diffrn_detector_area_resol_mean 10.5431
_diffrn_measured_fraction_theta_full 0.977
_diffrn_measured_fraction_theta_max 0.977
_diffrn_measurement_device_type 'Xcalibur, Ruby, Gemini Ultra'
_diffrn_measurement_method '\w scans'
_diffrn_radiation_monochromator graphite
_diffrn_radiation_probe x-ray
_diffrn_radiation_source 'Enhance (Mo) x-ray Source'
_diffrn_radiation_wavelength 1.54178
_diffrn_reflns_av_R_equivalents 0.0574
_diffrn_reflns_av_sigmaI/netI 0.0348
_diffrn_reflns_limit_h_max 14
_diffrn_reflns_limit_h_min -15
_diffrn_reflns_limit_k_max 13
_diffrn_reflns_limit_k_min -13
_diffrn_reflns_limit_l_max 15
_diffrn_reflns_limit_l_min -14
_diffrn_reflns_number 6946
_diffrn_reflns_reduction_process
;
;
_diffrn_reflns_theta_full 66.56
_diffrn_reflns_theta_max 66.56
_diffrn_reflns_theta_min 6.08
_exptl_absorpt_coefficient_mu 31.706
_exptl_absorpt_correction_T_max 1.00000
_exptl_absorpt_correction_T_min 0.19078
_exptl_absorpt_correction_type multi-scan
_exptl_absorpt_process_details
;
CrysAlisPro, Agilent Technologies,
Version 1.171.35.19 (release 27-10-2011 CrysAlis171 .NET)
(compiled Oct 27 2011,15:02:11)
empirical absorption correction using spherical harmonics,
 implemented in SCALE3 ABSPACK scaling algorithm.
;
_exptl_crystal_colour colourless
_exptl_crystal_density_diffrn 2.818
_exptl_crystal_density_method 'Not Measured'
_exptl_crystal_description block
_exptl_crystal_F_000 1568
_exptl_crystal_size_max 0.40
_exptl_crystal_size_mid 0.21
_exptl_crystal_size_min 0.11
_refine_diff_density_max 3.514
_refine_diff_density_min -1.375
_refine_diff_density_rms 0.459
_refine_ls_extinction_method none
_refine_ls_goodness_of_fit_ref 1.082
_refine_ls_hydrogen_treatment constr
_refine_ls_matrix_type full
_refine_ls_number_parameters 91
_refine_ls_number_reflns 1763
_refine_ls_number_restraints 0
_refine_ls_restrained_S_all 1.082
_refine_ls_R_factor_all 0.0737
_refine_ls_R_factor_gt 0.0726
_refine_ls_shift/su_max 0.007
_refine_ls_shift/su_mean 0.001
_refine_ls_structure_factor_coef Fsqd
_refine_ls_weighting_details 'calc w=1/[\s^2^(Fo^2^)+(0.1546P)^2^]         where P=(Fo^2^+2Fc^2^)/3'
_refine_ls_weighting_scheme calc
_refine_ls_wR_factor_gt 0.1884
_refine_ls_wR_factor_ref 0.1910
_reflns_number_gt 1687
_reflns_number_total 1763
_reflns_threshold_expression >2\s(i)
_cod_data_source_file ic402162d_si_002.cif
_cod_data_source_block InBr3py
_cod_database_code 4336761

loop_
_symmetry_equiv_pos_site_id
_symmetry_equiv_pos_as_xyz
1 x,y,z
2 1/2-x,-y,1/2+z
3 1/2+x,1/2-y,-z
4 -x,1/2+y,1/2-z
5 -x,-y,-z
6 1/2+x,y,1/2-z
7 1/2-x,1/2+y,z
8 x,1/2-y,1/2+z

loop_
_atom_site_aniso_label
_atom_site_aniso_U_11
_atom_site_aniso_U_22
_atom_site_aniso_U_33
_atom_site_aniso_U_23
_atom_site_aniso_U_13
_atom_site_aniso_U_12
In1 0.0301(5) 0.0300(5) 0.0396(5) -0.0002(2) -0.0001(2) 0.0018(2)
Br1 0.0362(6) 0.0338(6) 0.0595(7) 0.0068(4) 0.0038(4) -0.0007(3)
Br2 0.0272(5) 0.0378(6) 0.0479(7) 0.0021(4) -0.0011(3) -0.0006(3)
Br3 0.0623(8) 0.0425(7) 0.0416(7) -0.0053(4) -0.0006(4) 0.0134(5)
N1 0.025(3) 0.036(4) 0.037(4) 0.009(3) 0.000(2) -0.001(2)
C1 0.036(4) 0.027(4) 0.042(5) 0.004(4) -0.001(3) 0.000(3)
C2 0.040(4) 0.037(4) 0.046(5) 0.006(4) -0.001(4) 0.000(3)
C3 0.036(4) 0.048(5) 0.050(5) 0.009(5) -0.005(4) -0.008(4)
C4 0.052(5) 0.037(4) 0.040(5) -0.001(4) 0.005(4) -0.002(4)
C5 0.036(4) 0.038(4) 0.044(5) -0.011(4) -0.004(4) 0.001(3)

loop_
_atom_site_label
_atom_site_type_symbol
_atom_site_thermal_displace_type
_atom_site_fract_x
_atom_site_fract_y
_atom_site_fract_z
_atom_site_occupancy
_atom_site_U_iso_or_equiv
_atom_site_calc_flag
_atom_site_refinement_flags
In1 In Uani 0.47507(4) -0.03031(5) 0.31366(4) 1.000 0.0332(3) d .
Br1 Br Uani 0.39514(6) -0.22819(8) 0.33101(8) 1.000 0.0432(4) d .
Br2 Br Uani 0.65338(6) -0.05251(8) 0.26546(7) 1.000 0.0376(3) d .
Br3 Br Uani 0.42928(8) 0.12810(9) 0.43021(7) 1.000 0.0488(4) d .
N1 N Uani 0.4014(5) 0.0274(6) 0.1778(5) 1.000 0.033(2) d .
C1 C Uani 0.3523(6) 0.1312(7) 0.1718(7) 1.000 0.035(3) d .
C2 C Uani 0.3044(7) 0.1668(8) 0.0874(7) 1.000 0.041(3) d .
C3 C Uani 0.3049(6) 0.0920(9) 0.0066(8) 1.000 0.045(3) d .
C4 C Uani 0.3553(7) -0.0154(8) 0.0124(7) 1.000 0.043(3) d .
C5 C Uani 0.4019(6) -0.0451(8) 0.0992(7) 1.000 0.039(3) d .
H1 H Uiso 0.35070 0.18050 0.22640 1.000 0.0420 c R
H2 H Uiso 0.27220 0.23980 0.08440 1.000 0.0490 c R
H3 H Uiso 0.27180 0.11360 -0.05080 1.000 0.0540 c R
H4 H Uiso 0.35760 -0.06630 -0.04120 1.000 0.0520 c R
H5 H Uiso 0.43480 -0.11760 0.10380 1.000 0.0470 c R

loop_
_atom_type_symbol
_atom_type_description
_atom_type_scat_dispersion_real
_atom_type_scat_dispersion_imag
_atom_type_scat_source
C C 0.0181 0.0091 ' International Tables Vol C Tables 4.2.6.8 and 6.1.1.4'
H H 0.0000 0.0000 ' International Tables Vol C Tables 4.2.6.8 and 6.1.1.4'
Br Br -0.6763 1.2805 ' International Tables Vol C Tables 4.2.6.8 and 6.1.1.4'
In In 0.0822 5.0449 ' International Tables Vol C Tables 4.2.6.8 and 6.1.1.4'
N N 0.0311 0.0180 ' International Tables Vol C Tables 4.2.6.8 and 6.1.1.4'

loop_
_geom_angle_atom_site_label_1
_geom_angle_atom_site_label_2
_geom_angle_atom_site_label_3
_geom_angle
_geom_angle_publ_flag
Br1 In1 Br2 110.08(4) yes
Br1 In1 Br3 119.03(4) yes
Br1 In1 N1 99.04(18) yes
Br2 In1 Br3 118.74(4) yes
Br2 In1 N1 103.47(18) yes
Br3 In1 N1 102.61(18) yes
In1 N1 C1 121.8(6) yes
In1 N1 C5 119.2(6) yes
C1 N1 C5 118.9(7) yes
N1 C1 C2 122.0(8) yes
C1 C2 C3 118.9(8) no
C2 C3 C4 119.3(9) no
C3 C4 C5 118.6(9) no
N1 C5 C4 122.2(8) yes
N1 C1 H1 119.00 no
C2 C1 H1 119.00 no
C1 C2 H2 121.00 no
C3 C2 H2 120.00 no
C2 C3 H3 120.00 no
C4 C3 H3 120.00 no
C3 C4 H4 121.00 no
C5 C4 H4 121.00 no
N1 C5 H5 119.00 no
C4 C5 H5 119.00 no

loop_
_geom_bond_atom_site_label_1
_geom_bond_atom_site_label_2
_geom_bond_distance
_geom_bond_publ_flag
In1 Br1 2.4855(11) yes
In1 Br2 2.4697(10) yes
In1 Br3 2.4690(11) yes
In1 N1 2.194(7) yes
N1 C1 1.344(10) yes
N1 C5 1.349(12) yes
C1 C2 1.375(13) no
C2 C3 1.388(14) no
C3 C4 1.388(13) no
C4 C5 1.377(13) no
C1 H1 0.9300 no
C2 H2 0.9300 no
C3 H3 0.9300 no
C4 H4 0.9300 no
C5 H5 0.9300 no

loop_
_geom_torsion_atom_site_label_1
_geom_torsion_atom_site_label_2
_geom_torsion_atom_site_label_3
_geom_torsion_atom_site_label_4
_geom_torsion
_geom_torsion_publ_flag
Br1 In1 N1 C1 126.6(6) no
Br1 In1 N1 C5 -50.8(6) no
Br2 In1 N1 C1 -120.1(6) no
Br2 In1 N1 C5 62.5(6) no
Br3 In1 N1 C1 4.0(6) no
Br3 In1 N1 C5 -173.4(6) no
In1 N1 C1 C2 -178.8(6) no
C5 N1 C1 C2 -1.4(12) no
In1 N1 C5 C4 178.6(7) no
C1 N1 C5 C4 1.2(12) no
N1 C1 C2 C3 1.5(13) no
C1 C2 C3 C4 -1.3(13) no
C2 C3 C4 C5 1.1(13) no
C3 C4 C5 N1 -1.1(13) no
